data_4070590
loop_
_publ_author_name
'Ye, Wei-Ping'
'Zhan, Jie'
'Pan, Li'
'Hu, Ning-Hai'
'Li, Yue-Sheng'

_publ_section_title
;
 Synthesis and Characterization of Titanium Complexes Bearing Two
 \b-Enaminoketonato Ligands with Electron-Withdrawing Groups and Their
 Behavior in Ethylene Polymerization
;
_journal_issue 15
_journal_name_full Organometallics
_journal_page_first 3642
_journal_paper_doi 10.1021/om700803u
_journal_volume 27
_journal_year 2008
_chemical_formula_sum 'C28 H30 Cl2 F6 N2 O2 Ti'
_chemical_formula_weight 659.34
_chemical_name_systematic
; 
 ? 
;
_space_group_IT_number 61
_symmetry_cell_setting orthorhombic
_symmetry_space_group_name_Hall '-P 2ac 2ab'
_symmetry_space_group_name_H-M 'P b c a'
_atom_sites_solution_hydrogens geom
_atom_sites_solution_primary direct
_atom_sites_solution_secondary difmap
_audit_creation_method SHELXL-97
_cell_angle_alpha 90.00
_cell_angle_beta 90.00
_cell_angle_gamma 90.00
_cell_formula_units_Z 8
_cell_length_a 19.2495(11)
_cell_length_b 16.5177(9)
_cell_length_c 19.7412(11)
_cell_measurement_reflns_used 5451
_cell_measurement_temperature 187(2)
_cell_measurement_theta_max 25.97
_cell_measurement_theta_min 2.45
_cell_volume 6276.9(6)
_computing_cell_refinement 'Bruker SMART'
_computing_data_collection 'Bruker SMART'
_computing_data_reduction 'Bruker SAINT'
_computing_molecular_graphics 'Bruker SHELXTL'
_computing_publication_material 'Bruker SHELXTL'
_computing_structure_refinement 'SHELXL-97 (Sheldrick, 1997)'
_computing_structure_solution 'SHELXS-97 (Sheldrick, 1990)'
_diffrn_ambient_temperature 187(2)
_diffrn_measured_fraction_theta_full 0.999
_diffrn_measured_fraction_theta_max 0.999
_diffrn_measurement_device_type 'CCD area detector'
_diffrn_measurement_method 'phi and omega scans'
_diffrn_radiation_monochromator graphite
_diffrn_radiation_source 'fine-focus sealed tube'
_diffrn_radiation_type MoK\a
_diffrn_radiation_wavelength 0.71073
_diffrn_reflns_av_R_equivalents 0.0291
_diffrn_reflns_av_sigmaI/netI 0.0200
_diffrn_reflns_limit_h_max 23
_diffrn_reflns_limit_h_min -23
_diffrn_reflns_limit_k_max 15
_diffrn_reflns_limit_k_min -20
_diffrn_reflns_limit_l_max 24
_diffrn_reflns_limit_l_min -20
_diffrn_reflns_number 33618
_diffrn_reflns_theta_full 26.02
_diffrn_reflns_theta_max 26.02
_diffrn_reflns_theta_min 1.92
_exptl_absorpt_coefficient_mu 0.506
_exptl_absorpt_correction_T_max 0.9239
_exptl_absorpt_correction_T_min 0.8065
_exptl_absorpt_correction_type multi-scan
_exptl_crystal_density_diffrn 1.395
_exptl_crystal_density_method 'not measured'
_exptl_crystal_F_000 2704
_exptl_crystal_size_max 0.44
_exptl_crystal_size_mid 0.39
_exptl_crystal_size_min 0.16
_refine_diff_density_max 0.425
_refine_diff_density_min -0.354
_refine_diff_density_rms 0.054
_refine_ls_extinction_method none
_refine_ls_goodness_of_fit_ref 1.021
_refine_ls_hydrogen_treatment constr
_refine_ls_matrix_type full
_refine_ls_number_parameters 406
_refine_ls_number_reflns 6179
_refine_ls_number_restraints 2
_refine_ls_restrained_S_all 1.028
_refine_ls_R_factor_all 0.0505
_refine_ls_R_factor_gt 0.0400
_refine_ls_shift/su_max 0.000
_refine_ls_shift/su_mean 0.000
_refine_ls_structure_factor_coef Fsqd
_refine_ls_weighting_details 'calc w=1/[\s^2^(Fo^2^)+(0.0622P)^2^+3.5546P] where P=(Fo^2^+2Fc^2^)/3'
_refine_ls_weighting_scheme calc
_refine_ls_wR_factor_gt 0.1056
_refine_ls_wR_factor_ref 0.1147
_reflns_number_gt 5086
_reflns_number_total 6179
_reflns_threshold_expression >2sigma(I)
_cod_data_source_file om700803u-file001.cif
_cod_data_source_block q450
_cod_depositor_comments
;
The following automatic conversions were performed:

'_symmetry_cell_setting' value 'Orthorhombic' changed to
'orthorhombic' according to
/home/saulius/struct/CIF-dictionaries/cif_core.dic dictionary named
'cif_core.dic' version 2.4.1 from
2010-06-29.

'_exptl_absorpt_correction_type' value 'Multi-scan'
changed to 'multi-scan' according to
/home/saulius/struct/CIF-dictionaries/cif_core.dic dictionary named
'cif_core.dic' version 2.4.1 from 2010-06-29.

Automatic conversion script
Id: cif_fix_values 1715 2011-07-08 13:25:40Z adriana 
;
_cod_original_sg_symbol_H-M Pbca
_cod_database_code 4070590

loop_
_symmetry_equiv_pos_as_xyz
'x, y, z'
'-x+1/2, -y, z+1/2'
'-x, y+1/2, -z+1/2'
'x+1/2, -y+1/2, -z'
'-x, -y, -z'
'x-1/2, y, -z-1/2'
'x, -y-1/2, z-1/2'
'-x-1/2, y-1/2, z'

loop_
_atom_site_label
_atom_site_type_symbol
_atom_site_fract_x
_atom_site_fract_y
_atom_site_fract_z
_atom_site_U_iso_or_equiv
_atom_site_adp_type
_atom_site_occupancy
_atom_site_symmetry_multiplicity
_atom_site_calc_flag
_atom_site_refinement_flags
_atom_site_disorder_assembly
_atom_site_disorder_group
Ti1 Ti 0.193118(17) 0.24919(2) 0.128553(17) 0.02787(11) Uani 1 1 d . . .
O1 O 0.12316(7) 0.26495(8) 0.19330(7) 0.0297(3) Uani 1 1 d . . .
O2 O 0.26162(7) 0.21435(10) 0.06569(7) 0.0375(3) Uani 1 1 d . . .
N1 N 0.12762(8) 0.14499(10) 0.10086(8) 0.0281(3) Uani 1 1 d . . .
N2 N 0.24506(9) 0.16169(10) 0.19468(8) 0.0305(4) Uani 1 1 d . . .
Cl1 Cl 0.13371(3) 0.32156(4) 0.04876(3) 0.04258(15) Uani 1 1 d . . .
Cl2 Cl 0.26273(3) 0.34707(3) 0.17260(3) 0.04466(16) Uani 1 1 d . . .
F1 F -0.00080(10) 0.07033(12) 0.03731(9) 0.0797(5) Uani 1 1 d . . .
F2 F -0.03272(9) 0.04598(11) 0.13871(11) 0.0881(7) Uani 1 1 d . . .
F3 F 0.05785(9) -0.00901(9) 0.10006(11) 0.0749(5) Uani 1 1 d . . .
F4 F 0.34573(7) 0.11809(10) 0.29820(7) 0.0558(4) Uani 1 1 d . . .
F5 F 0.31182(10) 0.01137(10) 0.24705(11) 0.0853(6) Uani 1 1 d . . .
F6 F 0.40981(8) 0.06587(11) 0.22238(9) 0.0700(5) Uani 1 1 d . . .
C1 C 0.05704(10) 0.24936(12) 0.20065(10) 0.0303(4) Uani 1 1 d . . .
C2 C 0.01729(11) 0.30977(13) 0.24384(11) 0.0372(5) Uani 1 1 d . . .
C3 C 0.0543(2) 0.3210(3) 0.31024(17) 0.1097(17) Uani 1 1 d . . .
H3A H 0.0328 0.3657 0.3353 0.165 Uiso 1 1 calc R . .
H3B H 0.1033 0.3336 0.3018 0.165 Uiso 1 1 calc R . .
H3C H 0.0509 0.2712 0.3369 0.165 Uiso 1 1 calc R . .
C4 C 0.0191(2) 0.38974(19) 0.2047(2) 0.0893(12) Uani 1 1 d . . .
H4A H -0.0047 0.4318 0.2309 0.134 Uiso 1 1 calc R . .
H4B H -0.0043 0.3828 0.1610 0.134 Uiso 1 1 calc R . .
H4C H 0.0675 0.4058 0.1971 0.134 Uiso 1 1 calc R . .
C5 C -0.05790(15) 0.2875(2) 0.2533(2) 0.0923(14) Uani 1 1 d . . .
H5A H -0.0611 0.2371 0.2794 0.139 Uiso 1 1 calc R . .
H5B H -0.0798 0.2799 0.2089 0.139 Uiso 1 1 calc R . .
H5C H -0.0818 0.3309 0.2778 0.139 Uiso 1 1 calc R . .
C6 C 0.02839(11) 0.18359(13) 0.16951(11) 0.0379(5) Uani 1 1 d . . .
H6 H -0.0189 0.1714 0.1788 0.045 Uiso 1 1 calc R . .
C7 C 0.06489(11) 0.13219(13) 0.12412(11) 0.0338(5) Uani 1 1 d . . .
C8 C 0.02246(13) 0.05837(15) 0.10010(14) 0.0497(6) Uani 1 1 d . . .
C9 C 0.15550(10) 0.09360(12) 0.04780(10) 0.0306(4) Uani 1 1 d . . .
C10 C 0.20073(12) 0.03116(14) 0.06279(12) 0.0399(5) Uani 1 1 d . . .
H10 H 0.2134 0.0206 0.1084 0.048 Uiso 1 1 calc R . .
C11 C 0.22743(14) -0.01591(16) 0.01088(13) 0.0511(6) Uani 1 1 d . . .
H11 H 0.2582 -0.0592 0.0211 0.061 Uiso 1 1 calc R . .
C12 C 0.20983(15) -0.00057(17) -0.05524(13) 0.0553(7) Uani 1 1 d . . .
H12 H 0.2279 -0.0335 -0.0905 0.066 Uiso 1 1 calc R . .
C13 C 0.16591(14) 0.06270(17) -0.07026(12) 0.0528(6) Uani 1 1 d . . .
H13 H 0.1543 0.0738 -0.1161 0.063 Uiso 1 1 calc R . .
C14 C 0.13849(12) 0.11045(14) -0.01898(11) 0.0401(5) Uani 1 1 d . . .
H14 H 0.1084 0.1542 -0.0295 0.048 Uiso 1 1 calc R . .
C15 C 0.20792(11) 0.14124(13) 0.25648(10) 0.0345(5) Uani 1 1 d . . .
C16 C 0.21047(12) 0.19393(14) 0.31111(11) 0.0398(5) Uani 1 1 d . . .
H16 H 0.2370 0.2423 0.3082 0.048 Uiso 1 1 calc R . .
C17 C 0.17450(14) 0.17607(17) 0.36959(12) 0.0491(6) Uani 1 1 d . . .
H17 H 0.1773 0.2115 0.4074 0.059 Uiso 1 1 calc R . .
C18 C 0.13458(15) 0.1072(2) 0.37343(13) 0.0609(8) Uani 1 1 d . . .
H18 H 0.1091 0.0956 0.4135 0.073 Uiso 1 1 calc R . .
C19 C 0.13165(16) 0.0553(2) 0.31927(14) 0.0671(9) Uani 1 1 d . . .
H19 H 0.1043 0.0075 0.3222 0.081 Uiso 1 1 calc R . .
C20 C 0.16833(14) 0.07189(16) 0.25991(12) 0.0523(7) Uani 1 1 d . . .
H20 H 0.1660 0.0359 0.2224 0.063 Uiso 1 1 calc R . .
C21 C 0.30781(11) 0.13351(13) 0.18391(11) 0.0368(5) Uani 1 1 d . . .
C22 C 0.34328(13) 0.08125(15) 0.23853(13) 0.0480(6) Uani 1 1 d . . .
C23 C 0.34781(12) 0.14716(16) 0.12526(12) 0.0437(6) Uani 1 1 d . . .
H23 H 0.3943 0.1280 0.1252 0.052 Uiso 1 1 calc R . .
C24 C 0.32460(11) 0.18580(15) 0.06862(12) 0.0409(5) Uani 1 1 d . A .
C25 C 0.36905(13) 0.20017(19) 0.00550(14) 0.0575(7) Uani 1 1 d D . .
C26 C 0.4251(8) 0.2581(11) 0.0263(5) 0.118(5) Uani 0.40 1 d P A 1
H26A H 0.4574 0.2661 -0.0115 0.178 Uiso 0.40 1 calc PR A 1
H26B H 0.4504 0.2359 0.0652 0.178 Uiso 0.40 1 calc PR A 1
H26C H 0.4042 0.3101 0.0389 0.178 Uiso 0.40 1 calc PR A 1
C27 C 0.3287(5) 0.2252(9) -0.0513(4) 0.085(3) Uani 0.40 1 d P A 1
H27A H 0.3594 0.2359 -0.0898 0.127 Uiso 0.40 1 calc PR A 1
H27B H 0.3032 0.2747 -0.0398 0.127 Uiso 0.40 1 calc PR A 1
H27C H 0.2957 0.1824 -0.0633 0.127 Uiso 0.40 1 calc PR A 1
C28 C 0.4050(7) 0.1175(6) -0.0111(6) 0.112(4) Uani 0.40 1 d PD A 1
H28A H 0.3698 0.0781 -0.0254 0.168 Uiso 0.40 1 calc PR A 1
H28B H 0.4289 0.0973 0.0293 0.168 Uiso 0.40 1 calc PR A 1
H28C H 0.4387 0.1252 -0.0477 0.168 Uiso 0.40 1 calc PR A 1
C26' C 0.3329(4) 0.1599(5) -0.0555(3) 0.084(2) Uani 0.60 1 d P A 2
H26D H 0.2844 0.1777 -0.0576 0.127 Uiso 0.60 1 calc PR A 2
H26E H 0.3346 0.1009 -0.0503 0.127 Uiso 0.60 1 calc PR A 2
H26F H 0.3568 0.1755 -0.0973 0.127 Uiso 0.60 1 calc PR A 2
C27' C 0.4423(3) 0.1769(9) 0.0114(4) 0.123(4) Uani 0.60 1 d P A 2
H27D H 0.4457 0.1179 0.0155 0.184 Uiso 0.60 1 calc PR A 2
H27E H 0.4625 0.2023 0.0517 0.184 Uiso 0.60 1 calc PR A 2
H27F H 0.4676 0.1948 -0.0290 0.184 Uiso 0.60 1 calc PR A 2
C28' C 0.3633(5) 0.2926(4) -0.0107(5) 0.118(3) Uani 0.60 1 d PD A 2
H28D H 0.3875 0.3042 -0.0533 0.177 Uiso 0.60 1 calc PR A 2
H28E H 0.3844 0.3239 0.0260 0.177 Uiso 0.60 1 calc PR A 2
H28F H 0.3142 0.3076 -0.0152 0.177 Uiso 0.60 1 calc PR A 2

loop_
_atom_site_aniso_label
_atom_site_aniso_U_11
_atom_site_aniso_U_22
_atom_site_aniso_U_33
_atom_site_aniso_U_23
_atom_site_aniso_U_13
_atom_site_aniso_U_12
Ti1 0.02673(19) 0.0286(2) 0.0283(2) 0.00095(14) 0.00032(14) -0.00111(14)
O1 0.0283(7) 0.0303(7) 0.0305(7) -0.0040(6) 0.0006(6) -0.0018(6)
O2 0.0323(7) 0.0457(9) 0.0343(8) 0.0016(7) 0.0057(6) 0.0021(7)
N1 0.0309(8) 0.0282(8) 0.0252(8) -0.0026(7) -0.0013(7) 0.0011(7)
N2 0.0329(9) 0.0312(9) 0.0274(8) -0.0011(7) -0.0040(7) 0.0014(7)
Cl1 0.0459(3) 0.0438(3) 0.0380(3) 0.0119(2) -0.0049(2) 0.0012(2)
Cl2 0.0397(3) 0.0378(3) 0.0565(4) -0.0030(2) -0.0052(2) -0.0103(2)
F1 0.0816(12) 0.0787(12) 0.0789(12) -0.0323(10) -0.0241(10) -0.0188(10)
F2 0.0711(11) 0.0740(12) 0.1194(15) -0.0578(11) 0.0508(11) -0.0452(10)
F3 0.0663(10) 0.0322(8) 0.1261(16) -0.0149(9) 0.0144(10) -0.0102(7)
F4 0.0508(8) 0.0736(10) 0.0430(8) 0.0038(7) -0.0151(7) 0.0123(7)
F5 0.0860(13) 0.0420(9) 0.1279(17) 0.0228(10) -0.0423(12) -0.0044(8)
F6 0.0528(9) 0.0840(12) 0.0733(11) 0.0028(9) -0.0088(8) 0.0355(9)
C1 0.0328(10) 0.0301(10) 0.0279(10) -0.0014(8) 0.0028(8) -0.0023(8)
C2 0.0343(11) 0.0347(11) 0.0428(12) -0.0135(9) 0.0029(9) -0.0012(9)
C3 0.109(3) 0.157(4) 0.063(2) -0.069(2) -0.032(2) 0.084(3)
C4 0.101(3) 0.0437(17) 0.124(3) 0.0071(18) 0.041(2) 0.0268(17)
C5 0.0541(18) 0.087(2) 0.136(3) -0.065(2) 0.048(2) -0.0195(17)
C6 0.0324(11) 0.0378(12) 0.0434(12) -0.0112(10) 0.0091(9) -0.0073(9)
C7 0.0364(11) 0.0310(11) 0.0342(11) -0.0064(8) 0.0009(9) -0.0045(9)
C8 0.0439(13) 0.0448(14) 0.0603(16) -0.0233(12) 0.0114(12) -0.0116(11)
C9 0.0320(10) 0.0305(10) 0.0295(10) -0.0051(8) -0.0002(8) 0.0012(8)
C10 0.0482(13) 0.0358(12) 0.0357(12) -0.0025(9) -0.0070(10) 0.0081(10)
C11 0.0562(15) 0.0445(14) 0.0525(15) -0.0110(12) -0.0045(12) 0.0210(12)
C12 0.0627(16) 0.0588(16) 0.0445(14) -0.0175(12) 0.0067(12) 0.0172(13)
C13 0.0666(16) 0.0629(17) 0.0288(12) -0.0075(11) -0.0008(11) 0.0131(14)
C14 0.0467(12) 0.0438(13) 0.0299(11) -0.0025(9) -0.0038(9) 0.0115(10)
C15 0.0356(11) 0.0390(12) 0.0288(10) 0.0056(9) -0.0058(9) 0.0019(9)
C16 0.0434(12) 0.0413(12) 0.0348(11) 0.0005(10) -0.0032(10) 0.0050(10)
C17 0.0545(14) 0.0594(16) 0.0334(12) 0.0022(11) -0.0007(11) 0.0119(13)
C18 0.0569(16) 0.092(2) 0.0339(13) 0.0171(14) 0.0000(11) -0.0043(16)
C19 0.0744(19) 0.081(2) 0.0462(16) 0.0217(15) -0.0103(14) -0.0351(17)
C20 0.0693(17) 0.0541(15) 0.0336(12) 0.0062(11) -0.0112(11) -0.0226(13)
C21 0.0378(11) 0.0348(11) 0.0377(12) -0.0060(9) -0.0085(9) 0.0022(9)
C22 0.0449(13) 0.0413(13) 0.0577(16) 0.0010(11) -0.0122(11) 0.0089(11)
C23 0.0293(11) 0.0552(15) 0.0466(14) -0.0096(11) -0.0016(10) 0.0079(10)
C24 0.0321(11) 0.0496(14) 0.0411(13) -0.0105(10) 0.0045(9) -0.0030(10)
C25 0.0419(13) 0.083(2) 0.0477(15) -0.0053(14) 0.0158(11) -0.0027(13)
C26 0.110(9) 0.186(14) 0.059(6) 0.003(7) 0.029(6) -0.091(10)
C27 0.075(6) 0.143(10) 0.037(4) 0.009(6) 0.020(4) 0.004(7)
C28 0.123(10) 0.127(10) 0.086(8) 0.002(7) 0.071(8) 0.040(8)
C26' 0.071(4) 0.135(6) 0.047(3) -0.016(4) 0.021(3) -0.022(5)
C27' 0.043(3) 0.247(13) 0.079(5) 0.008(7) 0.027(3) 0.019(5)
C28' 0.138(7) 0.097(5) 0.119(6) 0.009(5) 0.085(6) -0.026(5)

loop_
_atom_type_symbol
_atom_type_description
_atom_type_scat_dispersion_real
_atom_type_scat_dispersion_imag
_atom_type_scat_source
C C 0.0033 0.0016 'International Tables Vol C Tables 4.2.6.8 and 6.1.1.4'
H H 0.0000 0.0000 'International Tables Vol C Tables 4.2.6.8 and 6.1.1.4'
N N 0.0061 0.0033 'International Tables Vol C Tables 4.2.6.8 and 6.1.1.4'
O O 0.0106 0.0060 'International Tables Vol C Tables 4.2.6.8 and 6.1.1.4'
F F 0.0171 0.0103 'International Tables Vol C Tables 4.2.6.8 and 6.1.1.4'
Cl Cl 0.1484 0.1585 'International Tables Vol C Tables 4.2.6.8 and 6.1.1.4'
Ti Ti 0.2776 0.4457 'International Tables Vol C Tables 4.2.6.8 and 6.1.1.4'

loop_
_geom_angle_atom_site_label_1
_geom_angle_atom_site_label_2
_geom_angle_atom_site_label_3
_geom_angle
O1 Ti1 O2 170.35(7)
O1 Ti1 N2 90.76(6)
O2 Ti1 N2 82.68(6)
O1 Ti1 N1 82.33(6)
O2 Ti1 N1 89.92(6)
N2 Ti1 N1 83.89(6)
O1 Ti1 Cl2 93.66(4)
O2 Ti1 Cl2 93.22(5)
N2 Ti1 Cl2 88.41(5)
N1 Ti1 Cl2 171.25(5)
O1 Ti1 Cl1 92.17(5)
O2 Ti1 Cl1 93.19(5)
N2 Ti1 Cl1 170.17(5)
N1 Ti1 Cl1 87.20(5)
Cl2 Ti1 Cl1 100.76(3)
C1 O1 Ti1 138.42(13)
C24 O2 Ti1 136.63(15)
C7 N1 C9 119.99(17)
C7 N1 Ti1 124.56(13)
C9 N1 Ti1 115.12(12)
C21 N2 C15 120.42(17)
C21 N2 Ti1 123.93(15)
C15 N2 Ti1 115.42(12)
O1 C1 C6 120.03(18)
O1 C1 C2 115.05(17)
C6 C1 C2 124.90(18)
C3 C2 C5 112.2(3)
C3 C2 C1 109.4(2)
C5 C2 C1 113.16(19)
C3 C2 C4 108.8(3)
C5 C2 C4 107.2(3)
C1 C2 C4 105.8(2)
C2 C3 H3A 109.5
C2 C3 H3B 109.5
H3A C3 H3B 109.5
C2 C3 H3C 109.5
H3A C3 H3C 109.5
H3B C3 H3C 109.5
C2 C4 H4A 109.5
C2 C4 H4B 109.5
H4A C4 H4B 109.5
C2 C4 H4C 109.5
H4A C4 H4C 109.5
H4B C4 H4C 109.5
C2 C5 H5A 109.5
C2 C5 H5B 109.5
H5A C5 H5B 109.5
C2 C5 H5C 109.5
H5A C5 H5C 109.5
H5B C5 H5C 109.5
C1 C6 C7 124.07(19)
C1 C6 H6 118.0
C7 C6 H6 118.0
N1 C7 C6 125.52(19)
N1 C7 C8 120.56(18)
C6 C7 C8 113.86(18)
F3 C8 F2 106.7(2)
F3 C8 F1 107.5(2)
F2 C8 F1 106.8(2)
F3 C8 C7 113.5(2)
F2 C8 C7 111.74(19)
F1 C8 C7 110.3(2)
C10 C9 C14 120.14(19)
C10 C9 N1 121.01(18)
C14 C9 N1 118.78(18)
C9 C10 C11 119.6(2)
C9 C10 H10 120.2
C11 C10 H10 120.2
C12 C11 C10 120.6(2)
C12 C11 H11 119.7
C10 C11 H11 119.7
C11 C12 C13 119.8(2)
C11 C12 H12 120.1
C13 C12 H12 120.1
C12 C13 C14 120.5(2)
C12 C13 H13 119.7
C14 C13 H13 119.7
C9 C14 C13 119.3(2)
C9 C14 H14 120.3
C13 C14 H14 120.3
C20 C15 C16 120.2(2)
C20 C15 N2 120.4(2)
C16 C15 N2 119.29(19)
C17 C16 C15 119.9(2)
C17 C16 H16 120.0
C15 C16 H16 120.0
C18 C17 C16 120.3(2)
C18 C17 H17 119.9
C16 C17 H17 119.9
C19 C18 C17 119.8(2)
C19 C18 H18 120.1
C17 C18 H18 120.1
C18 C19 C20 120.7(3)
C18 C19 H19 119.6
C20 C19 H19 119.6
C15 C20 C19 119.0(2)
C15 C20 H20 120.5
C19 C20 H20 120.5
N2 C21 C23 125.4(2)
N2 C21 C22 119.6(2)
C23 C21 C22 115.0(2)
F5 C22 F4 107.8(2)
F5 C22 F6 107.7(2)
F4 C22 F6 105.27(19)
F5 C22 C21 112.2(2)
F4 C22 C21 112.34(19)
F6 C22 C21 111.2(2)
C24 C23 C21 124.8(2)
C24 C23 H23 117.6
C21 C23 H23 117.6
O2 C24 C23 120.7(2)
O2 C24 C25 115.4(2)
C23 C24 C25 123.9(2)
C27 C25 C27' 131.6(5)
C27 C25 C26 115.0(8)
C27' C25 C26 56.9(7)
C27 C25 C24 112.4(4)
C27' C25 C24 115.6(4)
C26 C25 C24 106.1(4)
C27 C25 C26' 42.7(5)
C27' C25 C26' 112.5(5)
C26 C25 C26' 144.5(5)
C24 C25 C26' 108.5(3)
C27 C25 C28' 61.1(6)
C27' C25 C28' 110.0(6)
C26 C25 C28' 59.0(7)
C24 C25 C28' 106.2(3)
C26' C25 C28' 103.2(5)
C27 C25 C28 109.2(7)
C27' C25 C28 50.4(6)
C26 C25 C28 107.2(9)
C24 C25 C28 106.4(4)
C26' C25 C28 70.1(6)
C28' C25 C28 147.2(5)
C25 C26 H26A 109.5
C25 C26 H26B 109.5
C25 C26 H26C 109.5
C25 C27 H27A 109.5
C25 C27 H27B 109.5
C25 C27 H27C 109.5
C25 C28 H28A 109.5
C25 C28 H28B 109.5
C25 C28 H28C 109.5
C25 C26' H26D 109.5
C25 C26' H26E 109.5
H26D C26' H26E 109.5
C25 C26' H26F 109.5
H26D C26' H26F 109.5
H26E C26' H26F 109.5
C25 C27' H27D 109.5
C25 C27' H27E 109.5
H27D C27' H27E 109.5
C25 C27' H27F 109.5
H27D C27' H27F 109.5
H27E C27' H27F 109.5
C25 C28' H28D 109.5
C25 C28' H28E 109.5
H28D C28' H28E 109.5
C25 C28' H28F 109.5
H28D C28' H28F 109.5
H28E C28' H28F 109.5

loop_
_geom_bond_atom_site_label_1
_geom_bond_atom_site_label_2
_geom_bond_distance
Ti1 O1 1.8748(14)
Ti1 O2 1.9000(14)
Ti1 N2 2.1891(17)
Ti1 N1 2.2025(16)
Ti1 Cl2 2.2729(6)
Ti1 Cl1 2.2844(6)
O1 C1 1.307(2)
O2 C24 1.302(3)
N1 C7 1.309(3)
N1 C9 1.451(2)
N2 C21 1.312(3)
N2 C15 1.454(3)
F1 C8 1.333(3)
F2 C8 1.323(3)
F3 C8 1.305(3)
F4 C22 1.327(3)
F5 C22 1.314(3)
F6 C22 1.344(3)
C1 C6 1.365(3)
C1 C2 1.519(3)
C2 C3 1.504(4)
C2 C5 1.505(3)
C2 C4 1.531(4)
C3 H3A 0.9800
C3 H3B 0.9800
C3 H3C 0.9800
C4 H4A 0.9800
C4 H4B 0.9800
C4 H4C 0.9800
C5 H5A 0.9800
C5 H5B 0.9800
C5 H5C 0.9800
C6 C7 1.420(3)
C6 H6 0.9500
C7 C8 1.542(3)
C9 C10 1.382(3)
C9 C14 1.387(3)
C10 C11 1.385(3)
C10 H10 0.9500
C11 C12 1.372(4)
C11 H11 0.9500
C12 C13 1.377(4)
C12 H12 0.9500
C13 C14 1.388(3)
C13 H13 0.9500
C14 H14 0.9500
C15 C20 1.378(3)
C15 C16 1.387(3)
C16 C17 1.378(3)
C16 H16 0.9500
C17 C18 1.375(4)
C17 H17 0.9500
C18 C19 1.372(4)
C18 H18 0.9500
C19 C20 1.395(4)
C19 H19 0.9500
C20 H20 0.9500
C21 C23 1.409(3)
C21 C22 1.541(3)
C23 C24 1.363(3)
C23 H23 0.9500
C24 C25 1.530(3)
C25 C27 1.425(10)
C25 C27' 1.466(7)
C25 C26 1.500(10)
C25 C26' 1.541(7)
C25 C28' 1.564(6)
C25 C28 1.565(7)
C26 H26A 0.9800
C26 H26B 0.9800
C26 H26C 0.9800
C27 H27A 0.9800
C27 H27B 0.9800
C27 H27C 0.9800
C28 H28A 0.9800
C28 H28B 0.9800
C28 H28C 0.9800
C26' H26D 0.9800
C26' H26E 0.9800
C26' H26F 0.9800
C27' H27D 0.9800
C27' H27E 0.9800
C27' H27F 0.9800
C28' H28D 0.9800
C28' H28E 0.9800
C28' H28F 0.9800
